data_4322897
loop_
_publ_author_name
'Roger Schibli'
'Roger Alberto'
'Ulrich Abram'
'Sonja Abram'
'Andr\'e Egli'
'P. August Schubiger'
'Thomas A. Kaden'

_publ_section_title
;
 Structural and 99Tc NMR Investigations of Complexes with fac-[Tc(CO)3]+
 Moieties and Macrocyclic Thioethers of Various Ring Sizes: Synthesis and
 X-ray Structure of the Complexes fac-[Tc(9-ane-S3)(CO)3]Br,
 fac-[Tc2(tosylate)2(18-ane-S6)(CO)6], and
 fac-[Tc2(20-ane-S6-OH)(CO)6][tosylate]2
;
_journal_name_full 'Inorganic Chemistry'
_journal_page_first 3509
_journal_page_last 3516
_journal_paper_doi 10.1021/ic980112f
_journal_volume 37
_journal_year 1998
_chemical_formula_moiety '[Tc2(CO)6(tosylat)2(18-Krone-S6)]'
_chemical_formula_sum 'C32 H38 O12 S8 Tc2'
_chemical_formula_weight 1067.10
_chemical_name_common '[Tc2(CO)6(tosylat)2(18-Krone-S6)]'
_chemical_name_systematic Hexacarbonyl(18-crown-S6-S1,S2,S4,S5)bis(4-toluenedisulfonato-O)ditechnetium(I)
_space_group_IT_number 15
_symmetry_cell_setting monoclinic
_symmetry_space_group_name_Hall '-C 2yc'
_symmetry_space_group_name_H-M 'C 1 2/c 1'
_atom_sites_solution_hydrogens difmap
_atom_sites_solution_primary Patterson
_atom_sites_solution_secondary difmap
_audit_creation_method SHELXL
_cell_angle_alpha 90.00
_cell_angle_beta 99.84(1)
_cell_angle_gamma 90.00
_cell_formula_units_Z 4
_cell_length_a 26.073(4)
_cell_length_b 9.288(1)
_cell_length_c 17.898(3)
_cell_measurement_reflns_used 25
_cell_measurement_temperature 213(2)
_cell_measurement_theta_max 27.70
_cell_measurement_theta_min 14.69
_cell_volume 4270.5(11)
_computing_cell_refinement CAD4
_computing_data_collection CAD4
_computing_data_reduction 'CAD4, SDP'
_computing_molecular_graphics 'SCHAKAL (Keller, 1992), ZORTEP (Zsolnai, 1994)'
_computing_publication_material 'SHELXL-93 (Sheldrick, 1993)'
_computing_structure_refinement 'SHELXL-93 (Sheldrick, 1993)'
_computing_structure_solution 'SHELXS-86 (Sheldrick, 1990)'
_diffrn_ambient_temperature 213(2)
_diffrn_measurement_device CAD4
_diffrn_measurement_method 'omega scans'
_diffrn_radiation_monochromator graphite
_diffrn_radiation_source 'fine-focus sealed tube'
_diffrn_radiation_type CuKa
_diffrn_radiation_wavelength 1.54184
_diffrn_reflns_av_R_equivalents 0.0415
_diffrn_reflns_av_sigmaI/netI 0.0614
_diffrn_reflns_limit_h_max 30
_diffrn_reflns_limit_h_min -30
_diffrn_reflns_limit_k_max 10
_diffrn_reflns_limit_k_min 0
_diffrn_reflns_limit_l_max 21
_diffrn_reflns_limit_l_min -1
_diffrn_reflns_number 3927
_diffrn_reflns_theta_max 64.93
_diffrn_reflns_theta_min 5.02
_diffrn_standards_decay_% 2.1
_diffrn_standards_interval_count 300
_diffrn_standards_interval_time 3600
_diffrn_standards_number 3
_exptl_absorpt_coefficient_mu 9.396
_exptl_absorpt_correction_T_max 0.9984
_exptl_absorpt_correction_T_min 0.7669
_exptl_absorpt_correction_type psi-scan
_exptl_crystal_colour colourless
_exptl_crystal_density_diffrn 1.660
_exptl_crystal_density_meas ?
_exptl_crystal_description needle
_exptl_crystal_F_000 2160
_exptl_crystal_size_max 0.5
_exptl_crystal_size_mid 0.2
_exptl_crystal_size_min 0.1
_refine_diff_density_max .582
_refine_diff_density_min -.717
_refine_diff_density_rms .103
_refine_ls_extinction_method none
_refine_ls_goodness_of_fit_all 1.031
_refine_ls_goodness_of_fit_obs 1.054
_refine_ls_hydrogen_treatment refined
_refine_ls_matrix_type full
_refine_ls_number_parameters 319
_refine_ls_number_reflns 3585
_refine_ls_number_restraints 0
_refine_ls_restrained_S_all 1.031
_refine_ls_restrained_S_obs 1.054
_refine_ls_R_factor_all 0.0753
_refine_ls_R_factor_obs 0.0401
_refine_ls_shift/esd_max 0.005
_refine_ls_shift/esd_mean 0.000
_refine_ls_structure_factor_coef Fsqd
_refine_ls_weighting_details 'w=1/[s^2^(Fo^2^)+( 0.0396P)^2^+15.7433P] where P=(Fo^2^+2Fc^2^)/3'
_refine_ls_weighting_scheme calc
_refine_ls_wR_factor_all 0.1028
_refine_ls_wR_factor_obs 0.0890
_reflns_number_observed 2654
_reflns_number_total 3585
_reflns_observed_criterion >2sigma(I)
_cod_data_source_file ic980112f_2.cif
_cod_data_source_block '[Tc2(tosylate)2(18-ane-S6)(CO)6]'
_cod_depositor_comments
;
The following automatic conversions were performed:

'_exptl_crystal_density_meas' value 'none' was changed to '?' - the
value is perceived as not measured.

Automatic conversion script
Id: cif_fix_values 3008 2015-01-20 13:52:24Z robertas 

The following automatic conversions were performed:

'_refine_ls_weighting_scheme' value 'calc w=1/[s^2^(Fo^2^)+(
0.0396P)^2^+15.7433P] where P=(Fo^2^+2Fc^2^)/3' was changed to
'calc'. New tag '_refine_ls_weighting_details' was created. The value
of the new tag was set to 'w=1/[s^2^(Fo^2^)+( 0.0396P)^2^+15.7433P]
where P=(Fo^2^+2Fc^2^)/3'.

Automatic conversion script
Id: cif_fix_values 3143 2015-03-26 13:38:13Z robertas 
;
_cod_original_cell_volume 4270(1)
_cod_database_code 4322897

loop_
_symmetry_equiv_pos_as_xyz
'x, y, z'
'-x, y, -z+1/2'
'x+1/2, y+1/2, z'
'-x+1/2, y+1/2, -z+1/2'
'-x, -y, -z'
'x, -y, z-1/2'
'-x+1/2, -y+1/2, -z'
'x+1/2, -y+1/2, z-1/2'

loop_
_atom_site_aniso_label
_atom_site_aniso_U_11
_atom_site_aniso_U_22
_atom_site_aniso_U_33
_atom_site_aniso_U_23
_atom_site_aniso_U_13
_atom_site_aniso_U_12
Tc 0.0261(2) 0.0430(3) 0.0241(2) -0.0004(2) 0.0012(2) -0.0018(2)
S1 0.0289(7) 0.0403(9) 0.0298(7) -0.0045(6) 0.0064(5) -0.0037(6)
C2 0.028(3) 0.049(4) 0.030(3) -0.004(3) 0.005(2) -0.009(3)
C3 0.027(3) 0.044(4) 0.027(3) 0.002(3) 0.003(2) 0.002(3)
S4 0.0247(7) 0.0513(9) 0.0281(7) -0.0043(7) 0.0086(5) -0.0036(6)
C5 0.043(4) 0.042(4) 0.025(3) 0.003(3) 0.005(3) -0.007(3)
C6 0.038(3) 0.039(4) 0.031(3) -0.004(3) 0.010(3) -0.004(3)
S7 0.0316(7) 0.0438(9) 0.0267(7) -0.0013(6) 0.0052(5) -0.0081(6)
C8 0.043(4) 0.041(4) 0.032(3) 0.003(3) -0.001(3) 0.004(3)
C9 0.036(3) 0.034(4) 0.040(3) -0.004(3) 0.005(3) 0.000(3)
O11 0.034(2) 0.026(2) 0.030(2) 0.003(2) 0.003(2) -0.002(2)
S12 0.0255(7) 0.0387(9) 0.0457(8) 0.0023(7) 0.0058(6) -0.0004(6)
O13 0.026(2) 0.052(3) 0.081(3) -0.014(3) -0.008(2) -0.002(2)
O14 0.054(3) 0.051(3) 0.052(3) 0.019(2) 0.026(2) 0.007(2)
C21 0.029(3) 0.038(3) 0.029(3) 0.001(3) 0.003(2) -0.004(3)
C22 0.039(3) 0.051(4) 0.038(3) 0.009(3) -0.001(3) 0.006(3)
C23 0.045(4) 0.072(5) 0.031(3) 0.005(3) 0.009(3) 0.008(4)
C24 0.038(3) 0.059(5) 0.050(4) 0.003(4) 0.011(3) 0.007(3)
C25 0.033(3) 0.062(5) 0.043(4) 0.009(4) -0.002(3) 0.011(3)
C26 0.037(3) 0.050(4) 0.035(3) 0.007(3) 0.007(3) 0.003(3)
C27 0.060(6) 0.108(11) 0.072(7) 0.003(7) 0.024(5) 0.027(7)
O30 0.032(2) 0.093(4) 0.065(3) -0.013(3) 0.003(2) 0.013(3)
O40 0.033(2) 0.077(4) 0.056(3) -0.027(3) 0.004(2) -0.014(2)
O50 0.104(5) 0.096(5) 0.039(3) 0.027(3) -0.006(3) -0.021(4)
C30 0.041(4) 0.050(4) 0.031(3) -0.005(3) -0.002(3) -0.006(3)
C40 0.028(3) 0.061(4) 0.028(3) 0.000(3) 0.008(2) 0.002(3)
C50 0.048(4) 0.055(4) 0.041(4) -0.001(3) -0.005(3) -0.006(3)

loop_
_atom_site_label
_atom_site_type_symbol
_atom_site_fract_x
_atom_site_fract_y
_atom_site_fract_z
_atom_site_U_iso_or_equiv
_atom_site_thermal_displace_type
_atom_site_occupancy
_atom_site_calc_flag
_atom_site_refinement_flags
_atom_site_disorder_group
Tc Tc 0.37731(2) 0.33544(5) 0.17943(2) 0.03138(14) Uani 1 d . .
S1 S 0.29770(5) 0.4732(2) 0.19137(7) 0.0329(3) Uani 1 d . .
C2 C 0.2385(2) 0.3913(7) 0.1403(3) 0.0355(14) Uani 1 d . .
C3 C 0.2214(2) 0.2735(8) 0.1887(3) 0.0328(13) Uani 1 d . .
S4 S 0.15297(5) 0.2295(2) 0.16627(8) 0.0342(3) Uani 1 d . .
C5 C 0.1497(3) 0.0881(7) 0.0955(3) 0.0369(14) Uani 1 d . .
C6 C 0.1477(3) 0.1495(7) 0.0168(3) 0.0355(14) Uani 1 d . .
S7 S 0.12584(5) 0.0240(2) -0.05948(7) 0.0340(3) Uani 1 d . .
C8 C 0.1825(3) -0.0916(8) -0.0555(3) 0.0396(15) Uani 1 d . .
C9 C 0.1954(3) -0.1269(7) -0.1316(4) 0.0368(14) Uani 1 d . .
O11 O 0.32671(14) 0.1826(4) 0.1108(2) 0.0302(8) Uani 1 d . .
S12 S 0.32175(5) 0.0256(2) 0.12258(9) 0.0367(3) Uani 1 d . .
O13 O 0.2796(2) -0.0290(5) 0.0667(3) 0.0554(13) Uani 1 d . .
O14 O 0.3194(2) -0.0084(5) 0.2006(2) 0.0506(12) Uani 1 d . .
C21 C 0.3796(2) -0.0534(6) 0.1012(3) 0.0325(13) Uani 1 d . .
C22 C 0.3882(2) -0.0515(8) 0.0276(4) 0.043(2) Uani 1 d . .
C23 C 0.4326(3) -0.1167(8) 0.0098(4) 0.049(2) Uani 1 d . .
C24 C 0.4679(2) -0.1833(8) 0.0655(4) 0.048(2) Uani 1 d . .
C25 C 0.4589(2) -0.1828(8) 0.1394(4) 0.047(2) Uani 1 d . .
C26 C 0.4146(2) -0.1177(7) 0.1580(4) 0.041(2) Uani 1 d . .
C27 C 0.5158(4) -0.2581(18) 0.0462(7) 0.079(3) Uani 1 d . .
O30 O 0.4818(2) 0.2003(6) 0.1596(3) 0.0638(15) Uani 1 d . .
O40 O 0.4464(2) 0.5547(6) 0.2748(3) 0.0560(13) Uani 1 d . .
O50 O 0.3768(2) 0.1826(7) 0.3316(3) 0.082(2) Uani 1 d . .
C30 C 0.4420(2) 0.2440(7) 0.1666(3) 0.041(2) Uani 1 d . .
C40 C 0.4192(2) 0.4752(7) 0.2378(3) 0.0385(15) Uani 1 d . .
C50 C 0.3766(3) 0.2364(8) 0.2732(4) 0.050(2) Uani 1 d . .
H2A H 0.2412(23) 0.3524(65) 0.0854(35) 0.046(17) Uiso 1 d . .
H2B H 0.2076(30) 0.4654(84) 0.1269(41) 0.079(25) Uiso 1 d . .
H3A H 0.2262(22) 0.2991(63) 0.2363(34) 0.036(17) Uiso 1 d . .
H3B H 0.2412(21) 0.1860(62) 0.1881(29) 0.028(15) Uiso 1 d . .
H5A H 0.1770(25) 0.0143(72) 0.1108(34) 0.050 Uiso 1 d . .
H5B H 0.1204(29) 0.0302(80) 0.0947(39) 0.068(24) Uiso 1 d . .
H6A H 0.1790(25) 0.1809(68) 0.0109(34) 0.046(19) Uiso 1 d . .
H6B H 0.1216(22) 0.2286(64) 0.0084(30) 0.033(16) Uiso 1 d . .
H8A H 0.2109(21) -0.0428(61) -0.0235(30) 0.031(15) Uiso 1 d . .
H8B H 0.1788(23) -0.1831(70) -0.0281(34) 0.043(18) Uiso 1 d . .
H9A H 0.2260(22) -0.1810(60) -0.1256(30) 0.029(15) Uiso 1 d . .
H9B H 0.1702(22) -0.1804(62) -0.1615(31) 0.032(16) Uiso 1 d . .
H22 H 0.3665(22) -0.0053(63) -0.0064(31) 0.035(17) Uiso 1 d . .
H23 H 0.4390(26) -0.1041(72) -0.0403(38) 0.057(20) Uiso 1 d . .
H25 H 0.4803(29) -0.2262(80) 0.1794(41) 0.073(24) Uiso 1 d . .
H26 H 0.4102(23) -0.1089(66) 0.2126(35) 0.048(18) Uiso 1 d . .
H27A H 0.5142(36) -0.2409(105) -0.0057(59) 0.105(36) Uiso 1 d . .
H27B H 0.5130(43) -0.3501(116) 0.0449(61) 0.118(52) Uiso 1 d . .
H27C H 0.5411(41) -0.2090(121) 0.0725(61) 0.124(49) Uiso 1 d . .

loop_
_atom_type_symbol
_atom_type_description
_atom_type_scat_dispersion_real
_atom_type_scat_dispersion_imag
_atom_type_scat_source
C C .0181 .0091 'International Tables Vol C Tables 4.2.6.8 and 6.1.1.4'
H H .0000 .0000 'International Tables Vol C Tables 4.2.6.8 and 6.1.1.4'
S S .3331 .5567 'International Tables Vol C Tables 4.2.6.8 and 6.1.1.4'
Tc Tc .0057 3.0049 'International Tables Vol C Tables 4.2.6.8 and 6.1.1.4'
O O .0492 .0322 'International Tables Vol C Tables 4.2.6.8 and 6.1.1.4'

loop_
_geom_angle_atom_site_label_1
_geom_angle_atom_site_label_2
_geom_angle_atom_site_label_3
_geom_angle
_geom_angle_site_symmetry_1
_geom_angle_site_symmetry_3
_geom_angle_publ_flag
C40 Tc C50 86.4(3) . . ?
C40 Tc C30 86.2(2) . . ?
C50 Tc C30 91.9(3) . . ?
C40 Tc O11 177.4(2) . . ?
C50 Tc O11 94.9(2) . . ?
C30 Tc O11 95.9(2) . . ?
C40 Tc S1 90.6(2) . . ?
C50 Tc S1 92.2(2) . . ?
C30 Tc S1 174.7(2) . . ?
O11 Tc S1 87.10(10) . . ?
C40 Tc S7 92.7(2) . 7 ?
C50 Tc S7 176.3(2) . 7 ?
C30 Tc S7 91.6(2) . 7 ?
O11 Tc S7 85.86(10) . 7 ?
S1 Tc S7 84.23(5) . 7 ?
C9 S1 C2 101.2(3) 7 . ?
C9 S1 Tc 100.8(2) 7 . ?
C2 S1 Tc 113.0(2) . . ?
C3 C2 S1 108.8(4) . . ?
C2 C3 S4 114.4(4) . . ?
C3 S4 C5 104.2(3) . . ?
C6 C5 S4 111.5(5) . . ?
C5 C6 S7 114.5(5) . . ?
C6 S7 C8 101.7(3) . . ?
C6 S7 Tc 105.7(2) . 7 ?
C8 S7 Tc 104.4(2) . 7 ?
C9 C8 S7 113.7(4) . . ?
C8 C9 S1 115.3(5) . 7 ?
S12 O11 Tc 128.5(2) . . ?
O14 S12 O13 116.1(3) . . ?
O14 S12 O11 111.9(3) . . ?
O13 S12 O11 108.7(3) . . ?
O14 S12 C21 107.3(3) . . ?
O13 S12 C21 106.2(3) . . ?
O11 S12 C21 106.1(2) . . ?
C22 C21 C26 121.1(6) . . ?
C22 C21 S12 119.1(4) . . ?
C26 C21 S12 119.9(4) . . ?
C21 C22 C23 119.5(6) . . ?
C24 C23 C22 120.5(6) . . ?
C23 C24 C25 119.3(6) . . ?
C23 C24 C27 120.9(7) . . ?
C25 C24 C27 119.8(7) . . ?
C24 C25 C26 120.8(6) . . ?
C21 C26 C25 118.8(6) . . ?
O30 C30 Tc 174.8(6) . . ?
O40 C40 Tc 176.5(6) . . ?
O50 C50 Tc 176.8(6) . . ?

loop_
_geom_bond_atom_site_label_1
_geom_bond_atom_site_label_2
_geom_bond_distance
_geom_bond_site_symmetry_2
_geom_bond_publ_flag
Tc C40 1.891(6) . ?
Tc C50 1.917(7) . ?
Tc C30 1.938(7) . ?
Tc O11 2.171(4) . ?
Tc S1 2.4788(15) . ?
Tc S7 2.5021(15) 7 ?
S1 C9 1.811(6) 7 ?
S1 C2 1.822(6) . ?
C2 C3 1.510(8) . ?
C3 S4 1.806(6) . ?
S4 C5 1.816(7) . ?
C5 C6 1.513(8) . ?
C6 S7 1.812(6) . ?
S7 C8 1.818(6) . ?
S7 Tc 2.5022(15) 7 ?
C8 C9 1.494(8) . ?
C9 S1 1.811(6) 7 ?
O11 S12 1.483(4) . ?
S12 O14 1.444(4) . ?
S12 O13 1.445(4) . ?
S12 C21 1.777(6) . ?
C21 C22 1.374(8) . ?
C21 C26 1.381(8) . ?
C22 C23 1.391(9) . ?
C23 C24 1.380(9) . ?
C24 C25 1.383(9) . ?
C24 C27 1.519(11) . ?
C25 C26 1.395(9) . ?
O30 C30 1.139(7) . ?
O40 C40 1.153(7) . ?
O50 C50 1.158(8) . ?
